data_2228907
loop_
_publ_author_name
'Chen, Jin-Xiang'
'Wang, Yu-Qin'
'Liu, Shu-Wen'
'Lin, Wei-Er'
'Chen, Zhi-Peng'

_publ_section_title
;
 Spiro[indene-1,1'-benzo[<i>e</i>]indolin]-2'-one
;
_journal_coeditor_code XU5073
_journal_issue 1
_journal_name_full 'Acta Crystallographica Section E'
_journal_page_first o9
_journal_paper_doi 10.1107/S1600536810049809
_journal_volume 67
_journal_year 2011
_chemical_formula_iupac 'C20 H13 N O'
_chemical_formula_moiety 'C20 H13 N O'
_chemical_formula_sum 'C20 H13 N O'
_chemical_formula_weight 283.31
_chemical_name_systematic
;
Spiro[indene-1,1'-benzo[<i>e</i>]indolin]-2'-one
;
_space_group_IT_number 14
_symmetry_cell_setting monoclinic
_symmetry_space_group_name_Hall '-P 2ybc'
_symmetry_space_group_name_H-M 'P 1 21/c 1'
_atom_sites_solution_hydrogens geom
_atom_sites_solution_primary direct
_atom_sites_solution_secondary difmap
_audit_creation_method SHELXL-97
_cell_angle_alpha 90.00
_cell_angle_beta 112.030(2)
_cell_angle_gamma 90.00
_cell_formula_units_Z 4
_cell_length_a 13.0150(18)
_cell_length_b 7.9180(11)
_cell_length_c 15.537(2)
_cell_measurement_reflns_used 5963
_cell_measurement_temperature 293(2)
_cell_measurement_theta_max 25.3
_cell_measurement_theta_min 2.75
_cell_volume 1484.2(3)
_computing_cell_refinement 'CrystalClear (Rigaku/MSC, 2001)'
_computing_data_collection 'CrystalClear (Rigaku/MSC, 2001)'
_computing_data_reduction 'CrystalStructure (Rigaku/MSC, 2004)'
_computing_molecular_graphics 'ORTEPII (Johnson, 1976)'
_computing_publication_material 'SHELXL97 (Sheldrick, 2008)'
_computing_structure_refinement 'SHELXL97 (Sheldrick, 2008)'
_computing_structure_solution 'SHELXS97 (Sheldrick, 2008)'
_diffrn_ambient_temperature 293(2)
_diffrn_detector_area_resol_mean 10.0
_diffrn_measured_fraction_theta_full 0.998
_diffrn_measured_fraction_theta_max 0.998
_diffrn_measurement_device_type 'Rigaku Mercury'
_diffrn_measurement_method \w
_diffrn_radiation_monochromator graphite
_diffrn_radiation_source 'fine-focus sealed tube'
_diffrn_radiation_type MoK\a
_diffrn_radiation_wavelength 0.71073
_diffrn_reflns_av_R_equivalents 0.0248
_diffrn_reflns_av_sigmaI/netI 0.0292
_diffrn_reflns_limit_h_max 15
_diffrn_reflns_limit_h_min -15
_diffrn_reflns_limit_k_max 9
_diffrn_reflns_limit_k_min -9
_diffrn_reflns_limit_l_max 18
_diffrn_reflns_limit_l_min -12
_diffrn_reflns_number 6913
_diffrn_reflns_theta_full 24.71
_diffrn_reflns_theta_max 24.71
_diffrn_reflns_theta_min 1.69
_diffrn_standards_decay_% 0
_diffrn_standards_interval_count 0
_diffrn_standards_interval_time 0
_diffrn_standards_number 0
_exptl_absorpt_coefficient_mu 0.078
_exptl_absorpt_correction_type none
_exptl_crystal_colour red
_exptl_crystal_density_diffrn 1.268
_exptl_crystal_density_method 'not measured'
_exptl_crystal_description block
_exptl_crystal_F_000 592
_exptl_crystal_size_max 0.50
_exptl_crystal_size_mid 0.41
_exptl_crystal_size_min 0.33
_refine_diff_density_max 0.225
_refine_diff_density_min -0.271
_refine_ls_extinction_method none
_refine_ls_goodness_of_fit_ref 1.057
_refine_ls_hydrogen_treatment constr
_refine_ls_matrix_type full
_refine_ls_number_parameters 203
_refine_ls_number_reflns 2526
_refine_ls_number_restraints 30
_refine_ls_restrained_S_all 1.127
_refine_ls_R_factor_all 0.0879
_refine_ls_R_factor_gt 0.0739
_refine_ls_shift/su_max 0.000
_refine_ls_shift/su_mean 0.000
_refine_ls_structure_factor_coef Fsqd
_refine_ls_weighting_details 'calc w=1/[\s^2^(Fo^2^)+(0.0672P)^2^+1.1136P] where P=(Fo^2^+2Fc^2^)/3'
_refine_ls_weighting_scheme calc
_refine_ls_wR_factor_gt 0.1882
_refine_ls_wR_factor_ref 0.1985
_reflns_number_gt 1984
_reflns_number_total 2526
_reflns_threshold_expression I>2sigma(I)
_cod_data_source_file xu5073.cif
_cod_data_source_block I
_cod_original_cell_volume 1484.2(4)
_cod_original_sg_symbol_H-M 'P 21/c'
_cod_database_code 2228907
_cod_database_fobs_code 2228907

loop_
_symmetry_equiv_pos_as_xyz
'x, y, z'
'-x, y+1/2, -z+1/2'
'-x, -y, -z'
'x, -y-1/2, z-1/2'

loop_
_atom_site_type_symbol
_atom_site_label
_atom_site_fract_x
_atom_site_fract_y
_atom_site_fract_z
_atom_site_U_iso_or_equiv
_atom_site_adp_type
_atom_site_calc_flag
_atom_site_refinement_flags
_atom_site_occupancy
_atom_site_disorder_assembly
_atom_site_disorder_group
O O1 0.4788(3) 0.6054(4) 0.39578(16) 0.1336(14) Uani d . 1 A .
N N1 0.3680(2) 0.4050(3) 0.41956(16) 0.0717(8) Uani d . 1 A .
H H1A 0.4027 0.3912 0.4783 0.086 Uiso calc R 1 . .
C C1 0.2722(2) 0.3164(4) 0.36566(19) 0.0597(7) Uani d . 1 A .
C C2 0.2175(3) 0.1940(5) 0.3960(2) 0.0783(10) Uani d . 1 . .
H H2A 0.2423 0.1625 0.4581 0.094 Uiso calc R 1 . .
C C3 0.1266(3) 0.1220(5) 0.3317(3) 0.0884(11) Uani d . 1 . .
H H3A 0.0890 0.0390 0.3505 0.106 Uiso calc R 1 . .
C C4 0.0870(2) 0.1683(4) 0.2374(2) 0.0668(8) Uani d . 1 . .
C C5 -0.0063(3) 0.0902(5) 0.1699(3) 0.0896(11) Uani d . 1 . .
H H5A -0.0441 0.0067 0.1883 0.108 Uiso calc R 1 . .
C C6 -0.0415(3) 0.1341(5) 0.0798(3) 0.0924(12) Uani d . 1 . .
H H6A -0.1030 0.0809 0.0367 0.111 Uiso calc R 1 . .
C C7 0.0134(3) 0.2581(5) 0.0508(2) 0.0858(11) Uani d . 1 . .
H H7A -0.0117 0.2878 -0.0116 0.103 Uiso calc R 1 . .
C C8 0.1034(3) 0.3363(5) 0.1127(2) 0.0793(10) Uani d . 1 . .
H H8A 0.1395 0.4193 0.0923 0.095 Uiso calc R 1 . .
C C9 0.1431(2) 0.2935(4) 0.20776(19) 0.0588(7) Uani d . 1 A .
C C10 0.2377(3) 0.3660(4) 0.2759(2) 0.0650(8) Uani d D 1 . .
C C11 0.3982(3) 0.5138(6) 0.3676(2) 0.1029(15) Uani d D 1 . .
C C12 0.2951(3) 0.5332(5) 0.2738(3) 0.0514(10) Uani d PD 0.557(2) A 1
C C13 0.2283(5) 0.6974(6) 0.2556(4) 0.0639(12) Uani d PD 0.557(2) A 1
H H13 0.1859 0.7316 0.2892 0.077 Uiso calc PR 0.557(2) A 1
C C14 0.2377(5) 0.7833(9) 0.1879(5) 0.0750(17) Uani d PD 0.557(2) A 1
H H14 0.2040 0.8868 0.1666 0.090 Uiso calc PR 0.557(2) A 1
C C15 0.3094(3) 0.6930(4) 0.1504(3) 0.0611(11) Uani d PGD 0.557(2) A 1
C C16 0.3462(4) 0.7337(5) 0.0797(3) 0.0827(14) Uani d PG 0.557(2) A 1
H H16A 0.3242 0.8345 0.0473 0.099 Uiso calc PR 0.557(2) A 1
C C17 0.4157(4) 0.6237(6) 0.0575(3) 0.0898(15) Uani d PG 0.557(2) A 1
H H17A 0.4403 0.6509 0.0103 0.108 Uiso calc PR 0.557(2) A 1
C C18 0.4485(4) 0.4729(5) 0.1060(3) 0.0853(15) Uani d PG 0.557(2) A 1
H H18A 0.4951 0.3993 0.0911 0.102 Uiso calc PR 0.557(2) A 1
C C19 0.4118(4) 0.4322(4) 0.1766(3) 0.068(2) Uani d PG 0.557(2) A 1
H H19A 0.4337 0.3314 0.2090 0.082 Uiso calc PR 0.557(2) A 1
C C20 0.3422(3) 0.5422(5) 0.1988(2) 0.0552(13) Uani d PGD 0.557(2) A 1
C C12' 0.3404(4) 0.4514(6) 0.2642(3) 0.0514(10) Uani d PD 0.443(2) A 2
C C13' 0.4061(6) 0.3612(10) 0.2125(5) 0.0639(12) Uani d PD 0.443(2) A 2
H H13' 0.4312 0.2503 0.2234 0.077 Uiso calc PR 0.443(2) A 2
C C14' 0.4215(9) 0.4607(11) 0.1519(9) 0.0750(17) Uani d PD 0.443(2) A 2
H H14' 0.4629 0.4323 0.1166 0.090 Uiso calc PR 0.443(2) A 2
C C15' 0.3656(4) 0.6226(5) 0.1461(3) 0.0611(11) Uani d PGD 0.443(2) A 2
C C16' 0.3591(5) 0.7675(7) 0.0938(4) 0.0827(14) Uani d PG 0.443(2) A 2
H H16B 0.3914 0.7695 0.0496 0.099 Uiso calc PR 0.443(2) A 2
C C17' 0.3042(5) 0.9094(6) 0.1075(4) 0.0898(15) Uani d PG 0.443(2) A 2
H H17B 0.2999 1.0064 0.0726 0.108 Uiso calc PR 0.443(2) A 2
C C18' 0.2559(5) 0.9064(5) 0.1735(4) 0.0853(15) Uani d PG 0.443(2) A 2
H H18B 0.2192 1.0014 0.1827 0.102 Uiso calc PR 0.443(2) A 2
C C19' 0.2624(5) 0.7615(6) 0.2258(4) 0.068(2) Uani d PG 0.443(2) A 2
H H19B 0.2300 0.7595 0.2699 0.082 Uiso calc PR 0.443(2) A 2
C C20' 0.3172(4) 0.6196(5) 0.2121(3) 0.0552(13) Uani d PGD 0.443(2) A 2

loop_
_atom_site_aniso_label
_atom_site_aniso_U_11
_atom_site_aniso_U_22
_atom_site_aniso_U_33
_atom_site_aniso_U_12
_atom_site_aniso_U_13
_atom_site_aniso_U_23
O1 0.148(3) 0.160(3) 0.0576(14) -0.098(2) -0.0021(15) 0.0137(16)
N1 0.0810(17) 0.0797(18) 0.0457(13) -0.0173(14) 0.0138(12) 0.0037(12)
C1 0.0646(17) 0.0605(17) 0.0530(16) -0.0034(14) 0.0209(13) 0.0001(13)
C2 0.086(2) 0.089(2) 0.0617(18) -0.014(2) 0.0297(17) 0.0139(17)
C3 0.087(2) 0.098(3) 0.084(2) -0.028(2) 0.035(2) 0.011(2)
C4 0.0625(18) 0.0687(19) 0.0719(19) -0.0075(15) 0.0283(15) -0.0021(16)
C5 0.070(2) 0.099(3) 0.095(3) -0.027(2) 0.025(2) -0.006(2)
C6 0.069(2) 0.103(3) 0.090(3) -0.020(2) 0.0126(19) -0.017(2)
C7 0.082(2) 0.096(3) 0.063(2) -0.011(2) 0.0097(17) -0.0075(19)
C8 0.083(2) 0.084(2) 0.0570(18) -0.0210(19) 0.0111(16) 0.0028(17)
C9 0.0600(16) 0.0561(16) 0.0582(16) -0.0027(14) 0.0196(13) -0.0016(13)
C10 0.0726(19) 0.0625(18) 0.0535(16) -0.0158(15) 0.0164(14) 0.0031(14)
C11 0.120(3) 0.116(3) 0.0517(18) -0.067(3) 0.0086(19) 0.0065(19)
C12 0.057(3) 0.046(2) 0.0506(19) 0.0010(17) 0.0190(18) 0.0007(19)
C13 0.061(3) 0.055(3) 0.078(3) 0.000(2) 0.028(2) -0.006(2)
C14 0.064(3) 0.071(4) 0.084(4) 0.003(3) 0.022(3) -0.006(3)
C15 0.055(3) 0.068(3) 0.058(2) -0.004(2) 0.019(2) 0.007(2)
C16 0.086(3) 0.084(3) 0.081(3) -0.005(2) 0.034(2) 0.024(3)
C17 0.096(4) 0.095(4) 0.086(3) -0.007(3) 0.042(3) 0.012(3)
C18 0.086(4) 0.077(3) 0.102(4) 0.002(3) 0.046(3) 0.001(3)
C19 0.058(3) 0.065(4) 0.085(5) -0.001(3) 0.031(3) -0.013(3)
C20 0.056(3) 0.052(3) 0.050(2) -0.010(3) 0.0118(18) -0.002(2)
C12' 0.057(3) 0.046(2) 0.0506(19) 0.0010(17) 0.0190(18) 0.0007(19)
C13' 0.061(3) 0.055(3) 0.078(3) 0.000(2) 0.028(2) -0.006(2)
C14' 0.064(3) 0.071(4) 0.084(4) 0.003(3) 0.022(3) -0.006(3)
C15' 0.055(3) 0.068(3) 0.058(2) -0.004(2) 0.019(2) 0.007(2)
C16' 0.086(3) 0.084(3) 0.081(3) -0.005(2) 0.034(2) 0.024(3)
C17' 0.096(4) 0.095(4) 0.086(3) -0.007(3) 0.042(3) 0.012(3)
C18' 0.086(4) 0.077(3) 0.102(4) 0.002(3) 0.046(3) 0.001(3)
C19' 0.058(3) 0.065(4) 0.085(5) -0.001(3) 0.031(3) -0.013(3)
C20' 0.056(3) 0.052(3) 0.050(2) -0.010(3) 0.0118(18) -0.002(2)

loop_
_atom_type_symbol
_atom_type_description
_atom_type_scat_dispersion_real
_atom_type_scat_dispersion_imag
_atom_type_scat_source
C C 0.0033 0.0016 'International Tables Vol C Tables 4.2.6.8 and 6.1.1.4'
H H 0.0000 0.0000 'International Tables Vol C Tables 4.2.6.8 and 6.1.1.4'
N N 0.0061 0.0033 'International Tables Vol C Tables 4.2.6.8 and 6.1.1.4'
O O 0.0106 0.0060 'International Tables Vol C Tables 4.2.6.8 and 6.1.1.4'

loop_
_geom_angle_atom_site_label_1
_geom_angle_atom_site_label_2
_geom_angle_atom_site_label_3
_geom_angle_site_symmetry_1
_geom_angle_site_symmetry_3
_geom_angle
_geom_angle_publ_flag
C11 N1 C1 . . 111.0(2) ?
C11 N1 H1A . . 124.5 ?
C1 N1 H1A . . 124.5 ?
C10 C1 C2 . . 122.6(3) ?
C10 C1 N1 . . 110.4(3) ?
C2 C1 N1 . . 127.0(3) ?
C3 C2 C1 . . 117.5(3) ?
C3 C2 H2A . . 121.2 ?
C1 C2 H2A . . 121.2 ?
C2 C3 C4 . . 122.4(3) ?
C2 C3 H3A . . 118.8 ?
C4 C3 H3A . . 118.8 ?
C9 C4 C3 . . 119.5(3) ?
C9 C4 C5 . . 118.2(3) ?
C3 C4 C5 . . 122.3(3) ?
C6 C5 C4 . . 121.3(4) ?
C6 C5 H5A . . 119.3 ?
C4 C5 H5A . . 119.3 ?
C5 C6 C7 . . 120.4(3) ?
C5 C6 H6A . . 119.8 ?
C7 C6 H6A . . 119.8 ?
C8 C7 C6 . . 120.5(3) ?
C8 C7 H7A . . 119.7 ?
C6 C7 H7A . . 119.7 ?
C7 C8 C9 . . 120.8(3) ?
C7 C8 H8A . . 119.6 ?
C9 C8 H8A . . 119.6 ?
C10 C9 C4 . . 117.1(3) ?
C10 C9 C8 . . 124.2(3) ?
C4 C9 C8 . . 118.7(3) ?
C1 C10 C9 . . 121.0(3) ?
C1 C10 C12 . . 107.3(3) ?
C9 C10 C12 . . 129.3(3) ?
C1 C10 C12' . . 106.0(3) ?
C9 C10 C12' . . 129.1(3) ?
C12 C10 C12' . . 34.7(2) ?
O1 C11 N1 . . 125.3(3) ?
O1 C11 C12 . . 126.6(3) ?
N1 C11 C12 . . 106.3(3) ?
O1 C11 C12' . . 124.8(3) ?
N1 C11 C12' . . 106.2(3) ?
C12 C11 C12' . . 34.1(2) ?
C20 C12 C10 . . 113.7(3) ?
C20 C12 C13 . . 100.6(4) ?
C10 C12 C13 . . 119.5(4) ?
C20 C12 C11 . . 105.5(3) ?
C10 C12 C11 . . 98.6(3) ?
C13 C12 C11 . . 118.8(4) ?
C14 C13 C12 . . 112.0(5) ?
C14 C13 H13 . . 124.0 ?
C12 C13 H13 . . 124.0 ?
C13 C14 C15 . . 109.6(6) ?
C13 C14 H14 . . 125.2 ?
C15 C14 H14 . . 125.2 ?
C16 C15 C20 . . 120.0 ?
C16 C15 C14 . . 131.5(4) ?
C20 C15 C14 . . 108.5(4) ?
C15 C16 C17 . . 120.0 ?
C15 C16 H16A . . 120.0 ?
C17 C16 H16A . . 120.0 ?
C18 C17 C16 . . 120.0 ?
C18 C17 H17A . . 120.0 ?
C16 C17 H17A . . 120.0 ?
C17 C18 C19 . . 120.0 ?
C17 C18 H18A . . 120.0 ?
C19 C18 H18A . . 120.0 ?
C20 C19 C18 . . 120.0 ?
C20 C19 H19A . . 120.0 ?
C18 C19 H19A . . 120.0 ?
C19 C20 C15 . . 120.0 ?
C19 C20 C12 . . 130.8(3) ?
C15 C20 C12 . . 109.1(3) ?
C20' C12' C13' . . 99.5(4) ?
C20' C12' C10 . . 115.4(4) ?
C13' C12' C10 . . 121.4(4) ?
C20' C12' C11 . . 101.0(4) ?
C13' C12' C11 . . 121.9(5) ?
C10 C12' C11 . . 96.8(3) ?
C14' C13' C12' . . 111.1(7) ?
C14' C13' H13' . . 124.4 ?
C12' C13' H13' . . 124.4 ?
C13' C14' C15' . . 111.6(8) ?
C13' C14' H14' . . 124.2 ?
C15' C14' H14' . . 124.2 ?
C16' C15' C20' . . 120.0 ?
C16' C15' C14' . . 132.9(6) ?
C20' C15' C14' . . 107.0(6) ?
C17' C16' C15' . . 120.0 ?
C17' C16' H16B . . 120.0 ?
C15' C16' H16B . . 120.0 ?
C16' C17' C18' . . 120.0 ?
C16' C17' H17B . . 120.0 ?
C18' C17' H17B . . 120.0 ?
C19' C18' C17' . . 120.0 ?
C19' C18' H18B . . 120.0 ?
C17' C18' H18B . . 120.0 ?
C18' C19' C20' . . 120.0 ?
C18' C19' H19B . . 120.0 ?
C20' C19' H19B . . 120.0 ?
C19' C20' C15' . . 120.0 ?
C19' C20' C12' . . 129.3(4) ?
C15' C20' C12' . . 110.6(4) ?

loop_
_geom_bond_atom_site_label_1
_geom_bond_atom_site_label_2
_geom_bond_site_symmetry_2
_geom_bond_distance
_geom_bond_publ_flag
O1 C11 . 1.215(4) ?
N1 C11 . 1.336(4) ?
N1 C1 . 1.401(4) ?
N1 H1A . 0.8600 ?
C1 C10 . 1.353(4) ?
C1 C2 . 1.385(4) ?
C2 C3 . 1.355(5) ?
C2 H2A . 0.9300 ?
C3 C4 . 1.407(5) ?
C3 H3A . 0.9300 ?
C4 C9 . 1.407(4) ?
C4 C5 . 1.414(4) ?
C5 C6 . 1.346(5) ?
C5 H5A . 0.9300 ?
C6 C7 . 1.384(5) ?
C6 H6A . 0.9300 ?
C7 C8 . 1.355(4) ?
C7 H7A . 0.9300 ?
C8 C9 . 1.411(4) ?
C8 H8A . 0.9300 ?
C9 C10 . 1.410(4) ?
C10 C12 . 1.527(4) ?
C10 C12' . 1.569(5) ?
C11 C12 . 1.576(5) ?
C11 C12' . 1.577(5) ?
C12 C20 . 1.507(5) ?
C12 C13 . 1.530(5) ?
C13 C14 . 1.296(9) ?
C13 H13 . 0.9300 ?
C14 C15 . 1.459(6) ?
C14 H14 . 0.9300 ?
C15 C16 . 1.3900 ?
C15 C20 . 1.3900 ?
C16 C17 . 1.3900 ?
C16 H16A . 0.9300 ?
C17 C18 . 1.3900 ?
C17 H17A . 0.9300 ?
C18 C19 . 1.3900 ?
C18 H18A . 0.9300 ?
C19 C20 . 1.3900 ?
C19 H19A . 0.9300 ?
C12' C20' . 1.528(5) ?
C12' C13' . 1.549(6) ?
C13' C14' . 1.299(11) ?
C13' H13' . 0.9300 ?
C14' C15' . 1.460(8) ?
C14' H14' . 0.9300 ?
C15' C16' . 1.3900 ?
C15' C20' . 1.3900 ?
C16' C17' . 1.3900 ?
C16' H16B . 0.9300 ?
C17' C18' . 1.3900 ?
C17' H17B . 0.9300 ?
C18' C19' . 1.3900 ?
C18' H18B . 0.9300 ?
C19' C20' . 1.3900 ?
C19' H19B . 0.9300 ?

loop_
_geom_hbond_atom_site_label_D
_geom_hbond_atom_site_label_H
_geom_hbond_atom_site_label_A
_geom_hbond_site_symmetry_A
_geom_hbond_distance_DH
_geom_hbond_distance_HA
_geom_hbond_distance_DA
_geom_hbond_angle_DHA
N1 H1A O1 3_666 0.86 1.99 2.815(3) 162
C18 H18A O1 2_645 0.93 2.35 3.064(5) 133

loop_
_geom_torsion_atom_site_label_1
_geom_torsion_atom_site_label_2
_geom_torsion_atom_site_label_3
_geom_torsion_atom_site_label_4
_geom_torsion_site_symmetry_1
_geom_torsion_site_symmetry_2
_geom_torsion_site_symmetry_3
_geom_torsion_site_symmetry_4
_geom_torsion
_geom_torsion_publ_flag
C11 N1 C1 C10 . . . . 0.2(4) ?
C11 N1 C1 C2 . . . . 180.0(4) ?
C10 C1 C2 C3 . . . . 0.6(5) ?
N1 C1 C2 C3 . . . . -179.1(3) ?
C1 C2 C3 C4 . . . . -0.5(6) ?
C2 C3 C4 C9 . . . . 0.1(6) ?
C2 C3 C4 C5 . . . . 178.4(4) ?
C9 C4 C5 C6 . . . . -0.4(6) ?
C3 C4 C5 C6 . . . . -178.7(4) ?
C4 C5 C6 C7 . . . . 0.0(6) ?
C5 C6 C7 C8 . . . . 0.2(6) ?
C6 C7 C8 C9 . . . . 0.0(6) ?
C3 C4 C9 C10 . . . . 0.1(5) ?
C5 C4 C9 C10 . . . . -178.2(3) ?
C3 C4 C9 C8 . . . . 178.9(3) ?
C5 C4 C9 C8 . . . . 0.6(5) ?
C7 C8 C9 C10 . . . . 178.3(3) ?
C7 C8 C9 C4 . . . . -0.4(5) ?
C2 C1 C10 C9 . . . . -0.4(5) ?
N1 C1 C10 C9 . . . . 179.4(3) ?
C2 C1 C10 C12 . . . . 163.6(3) ?
N1 C1 C10 C12 . . . . -16.6(4) ?
C2 C1 C10 C12' . . . . -160.1(3) ?
N1 C1 C10 C12' . . . . 19.7(4) ?
C4 C9 C10 C1 . . . . 0.0(5) ?
C8 C9 C10 C1 . . . . -178.7(3) ?
C4 C9 C10 C12 . . . . -160.1(3) ?
C8 C9 C10 C12 . . . . 21.1(6) ?
C4 C9 C10 C12' . . . . 154.6(4) ?
C8 C9 C10 C12' . . . . -24.2(6) ?
C1 N1 C11 O1 . . . . -178.9(5) ?
C1 N1 C11 C12 . . . . 15.7(4) ?
C1 N1 C11 C12' . . . . -19.9(5) ?
C1 C10 C12 C20 . . . . 134.8(3) ?
C9 C10 C12 C20 . . . . -63.0(5) ?
C12' C10 C12 C20 . . . . 41.5(4) ?
C1 C10 C12 C13 . . . . -106.5(4) ?
C9 C10 C12 C13 . . . . 55.7(6) ?
C12' C10 C12 C13 . . . . 160.1(6) ?
C1 C10 C12 C11 . . . . 23.6(4) ?
C9 C10 C12 C11 . . . . -174.2(4) ?
C12' C10 C12 C11 . . . . -69.8(4) ?
O1 C11 C12 C20 . . . . 53.8(6) ?
N1 C11 C12 C20 . . . . -141.0(4) ?
C12' C11 C12 C20 . . . . -46.1(4) ?
O1 C11 C12 C10 . . . . 171.5(5) ?
N1 C11 C12 C10 . . . . -23.4(4) ?
C12' C11 C12 C10 . . . . 71.5(4) ?
O1 C11 C12 C13 . . . . -58.0(7) ?
N1 C11 C12 C13 . . . . 107.2(5) ?
C12' C11 C12 C13 . . . . -157.9(6) ?
C20 C12 C13 C14 . . . . -1.7(6) ?
C10 C12 C13 C14 . . . . -126.8(5) ?
C11 C12 C13 C14 . . . . 112.8(5) ?
C12 C13 C14 C15 . . . . 0.4(7) ?
C13 C14 C15 C16 . . . . -178.6(4) ?
C13 C14 C15 C20 . . . . 1.2(6) ?
C20 C15 C16 C17 . . . . 0.0 ?
C14 C15 C16 C17 . . . . 179.7(5) ?
C15 C16 C17 C18 . . . . 0.0 ?
C16 C17 C18 C19 . . . . 0.0 ?
C17 C18 C19 C20 . . . . 0.0 ?
C18 C19 C20 C15 . . . . 0.0 ?
C18 C19 C20 C12 . . . . -176.9(4) ?
C16 C15 C20 C19 . . . . 0.0 ?
C14 C15 C20 C19 . . . . -179.8(4) ?
C16 C15 C20 C12 . . . . 177.5(4) ?
C14 C15 C20 C12 . . . . -2.2(4) ?
C10 C12 C20 C19 . . . . -51.5(5) ?
C13 C12 C20 C19 . . . . 179.5(3) ?
C11 C12 C20 C19 . . . . 55.4(4) ?
C10 C12 C20 C15 . . . . 131.3(3) ?
C13 C12 C20 C15 . . . . 2.3(4) ?
C11 C12 C20 C15 . . . . -121.8(3) ?
C1 C10 C12' C20' . . . . -134.1(4) ?
C9 C10 C12' C20' . . . . 68.5(5) ?
C12 C10 C12' C20' . . . . -36.6(4) ?
C1 C10 C12' C13' . . . . 105.7(5) ?
C9 C10 C12' C13' . . . . -51.8(7) ?
C12 C10 C12' C13' . . . . -156.9(7) ?
C1 C10 C12' C11 . . . . -28.4(4) ?
C9 C10 C12' C11 . . . . 174.1(4) ?
C12 C10 C12' C11 . . . . 69.0(4) ?
O1 C11 C12' C20' . . . . -54.7(6) ?
N1 C11 C12' C20' . . . . 146.2(4) ?
C12 C11 C12' C20' . . . . 50.8(4) ?
O1 C11 C12' C13' . . . . 54.0(8) ?
N1 C11 C12' C13' . . . . -105.1(5) ?
C12 C11 C12' C13' . . . . 159.5(7) ?
O1 C11 C12' C10 . . . . -172.2(5) ?
N1 C11 C12' C10 . . . . 28.6(4) ?
C12 C11 C12' C10 . . . . -66.8(4) ?
C20' C12' C13' C14' . . . . 3.7(9) ?
C10 C12' C13' C14' . . . . 131.5(8) ?
C11 C12' C13' C14' . . . . -105.7(9) ?
C12' C13' C14' C15' . . . . -4.1(12) ?
C13' C14' C15' C16' . . . . 178.9(6) ?
C13' C14' C15' C20' . . . . 2.7(11) ?
C20' C15' C16' C17' . . . . 0.0 ?
C14' C15' C16' C17' . . . . -175.8(8) ?
C15' C16' C17' C18' . . . . 0.0 ?
C16' C17' C18' C19' . . . . 0.0 ?
C17' C18' C19' C20' . . . . 0.0 ?
C18' C19' C20' C15' . . . . 0.0 ?
C18' C19' C20' C12' . . . . 176.2(5) ?
C16' C15' C20' C19' . . . . 0.0 ?
C14' C15' C20' C19' . . . . 176.8(6) ?
C16' C15' C20' C12' . . . . -176.9(4) ?
C14' C15' C20' C12' . . . . -0.1(7) ?
C13' C12' C20' C19' . . . . -178.5(4) ?
C10 C12' C20' C19' . . . . 49.9(6) ?
C11 C12' C20' C19' . . . . -53.2(5) ?
C13' C12' C20' C15' . . . . -2.0(5) ?
C10 C12' C20' C15' . . . . -133.6(4) ?
C11 C12' C20' C15' . . . . 123.3(4) ?
